data_4342837
loop_
_publ_author_name
'Miller, Reece G.'
'Brooker, Sally'

_publ_section_title
;
 Spin Crossover, Reversible Redox, and Supramolecular Interactions in 3d
 Complexes of 4-(4-Pyridyl)-2,5-dipyrazyl-pyridine.
;
_journal_issue 11
_journal_name_full 'Inorganic chemistry'
_journal_page_first 5398
_journal_page_last 5409
_journal_paper_doi 10.1021/acs.inorgchem.5b00428
_journal_volume 54
_journal_year 2015
_chemical_formula_sum 'C39 H28 B2 Cl3 Co F8 N13'
_chemical_formula_weight 1017.64
_chemical_name_systematic
; 
 ? 
;
_space_group_IT_number 2
_symmetry_cell_setting triclinic
_symmetry_space_group_name_Hall '-P 1'
_symmetry_space_group_name_H-M 'P -1'
_atom_sites_solution_hydrogens geom
_atom_sites_solution_primary direct
_atom_sites_solution_secondary difmap
_audit_creation_method SHELXL-97
_cell_angle_alpha 83.253(3)
_cell_angle_beta 87.858(3)
_cell_angle_gamma 77.550(3)
_cell_formula_units_Z 2
_cell_length_a 12.7499(5)
_cell_length_b 12.8625(4)
_cell_length_c 13.4273(5)
_cell_measurement_reflns_used 9255
_cell_measurement_temperature 265(2)
_cell_measurement_theta_max 76.4560
_cell_measurement_theta_min 3.3080
_cell_volume 2135.18(14)
_computing_cell_refinement 'CrysAlisPRO (Agilent 2013)'
_computing_data_collection 'CrysAlisPRO (Agilent 2013)'
_computing_data_reduction 'CrysAlisPRO (Agilent 2013)'
_computing_molecular_graphics 'X-SEED (Barbour, 2001)'
_computing_publication_material 'enCIFer (CCDC 2008)'
_computing_structure_refinement 'SHELXL-97 (Sheldrick, 1997)'
_computing_structure_solution 'SHELXS-97 (Sheldrick, 1990)'
_diffrn_ambient_temperature 265(2)
_diffrn_measured_fraction_theta_full 0.983
_diffrn_measured_fraction_theta_max 0.983
_diffrn_measurement_device_type 'Agilent Supernova Dual Atlas'
_diffrn_measurement_method \w
_diffrn_radiation_monochromator mirror
_diffrn_radiation_source 'fine-focus sealed tube'
_diffrn_radiation_type CuK\a
_diffrn_radiation_wavelength 1.54184
_diffrn_reflns_av_R_equivalents 0.0689
_diffrn_reflns_av_sigmaI/netI 0.0725
_diffrn_reflns_limit_h_max 15
_diffrn_reflns_limit_h_min -15
_diffrn_reflns_limit_k_max 10
_diffrn_reflns_limit_k_min -16
_diffrn_reflns_limit_l_max 16
_diffrn_reflns_limit_l_min -16
_diffrn_reflns_number 23339
_diffrn_reflns_theta_full 76.74
_diffrn_reflns_theta_max 76.74
_diffrn_reflns_theta_min 3.31
_exptl_absorpt_coefficient_mu 5.616
_exptl_absorpt_correction_T_max 0.6036
_exptl_absorpt_correction_T_min 0.3996
_exptl_absorpt_correction_type multi-scan
_exptl_absorpt_process_details '(CrysAlis PRO; Agilent, 2010)'
_exptl_crystal_colour Orange
_exptl_crystal_density_diffrn 1.583
_exptl_crystal_density_method 'not measured'
_exptl_crystal_description Block
_exptl_crystal_F_000 1026
_exptl_crystal_size_max 0.20
_exptl_crystal_size_mid 0.10
_exptl_crystal_size_min 0.10
_refine_diff_density_max 0.900
_refine_diff_density_min -0.717
_refine_diff_density_rms 0.097
_refine_ls_extinction_method none
_refine_ls_goodness_of_fit_ref 1.035
_refine_ls_hydrogen_treatment riding
_refine_ls_matrix_type full
_refine_ls_number_parameters 632
_refine_ls_number_reflns 8827
_refine_ls_number_restraints 38
_refine_ls_restrained_S_all 1.048
_refine_ls_R_factor_all 0.0800
_refine_ls_R_factor_gt 0.0668
_refine_ls_shift/su_max 0.010
_refine_ls_shift/su_mean 0.000
_refine_ls_structure_factor_coef Fsqd
_refine_ls_weighting_details 'calc w=1/[\s^2^(Fo^2^)+(0.1378P)^2^+0.0000P] where P=(Fo^2^+2Fc^2^)/3'
_refine_ls_weighting_scheme calc
_refine_ls_wR_factor_gt 0.1802
_refine_ls_wR_factor_ref 0.2001
_reflns_number_gt 7367
_reflns_number_total 8827
_reflns_threshold_expression >2sigma(I)
_cod_data_source_file ic5b00428_si_001.cif
_cod_data_source_block rgm524ht
_cod_depositor_comments
;
The following automatic conversions were performed:

'_symmetry_cell_setting' value 'Triclinic' changed to 'triclinic'
according to
/usr/data/users/saulius/crontab/automatic-downloads/rss-feeds/ACS/lib/dictionaries/cif_core.dic
dictionary named 'cif_core.dic' version 2.4.2 from 2011-04-26.

'_exptl_absorpt_correction_type' value 'Multi-scan' changed to
'multi-scan' according to
/usr/data/users/saulius/crontab/automatic-downloads/rss-feeds/ACS/lib/dictionaries/cif_core.dic
dictionary named 'cif_core.dic' version 2.4.2 from 2011-04-26.

Automatic conversion script
Id: cif_fix_values 3271 2015-04-21 07:52:19Z andrius 

 Adding full bibliography for 4342833--4342842.cif.
;
_cod_original_cell_volume 2135.18(13)
_cod_original_sg_symbol_H-M P-1
_cod_database_code 4342837

loop_
_symmetry_equiv_pos_as_xyz
'x, y, z'
'-x, -y, -z'

loop_
_atom_site_label
_atom_site_type_symbol
_atom_site_fract_x
_atom_site_fract_y
_atom_site_fract_z
_atom_site_U_iso_or_equiv
_atom_site_adp_type
_atom_site_occupancy
_atom_site_symmetry_multiplicity
_atom_site_calc_flag
_atom_site_refinement_flags
_atom_site_disorder_assembly
_atom_site_disorder_group
Co1 Co 0.05487(3) 0.77093(3) 0.28273(3) 0.02627(15) Uani 1 1 d . . .
N1 N 0.0008(2) 0.70176(19) 0.4097(2) 0.0315(5) Uani 1 1 d . . .
C1 C 0.0501(3) 0.6699(2) 0.4973(2) 0.0370(6) Uani 1 1 d . . .
H1 H 0.1172 0.6845 0.5065 0.044 Uiso 1 1 calc R . .
N2 N -0.0928(3) 0.5899(3) 0.5672(2) 0.0473(7) Uani 1 1 d . . .
C2 C 0.0017(3) 0.6150(3) 0.5750(3) 0.0464(8) Uani 1 1 d . . .
H2 H 0.0376 0.5949 0.6356 0.056 Uiso 1 1 calc R . .
N3 N -0.07898(19) 0.75837(18) 0.23765(19) 0.0275(5) Uani 1 1 d . . .
C3 C -0.1421(3) 0.6225(3) 0.4789(3) 0.0399(7) Uani 1 1 d . . .
H3 H -0.2085 0.6064 0.4700 0.048 Uiso 1 1 calc R . .
N4 N 0.0593(3) 0.9007(2) -0.0655(2) 0.0444(6) Uani 1 1 d . . .
C4 C -0.0977(2) 0.6790(2) 0.4014(2) 0.0302(5) Uani 1 1 d . . .
N5 N 0.06682(19) 0.83010(18) 0.1387(2) 0.0300(5) Uani 1 1 d . . .
C5 C -0.1470(2) 0.7174(2) 0.3027(2) 0.0301(5) Uani 1 1 d . . .
N6 N -0.5981(3) 0.7587(4) 0.0786(4) 0.0674(11) Uani 1 1 d . . .
C6 C -0.2501(2) 0.7170(2) 0.2757(2) 0.0351(6) Uani 1 1 d . . .
H6 H -0.2959 0.6872 0.3204 0.042 Uiso 1 1 calc R . .
C7 C -0.2842(2) 0.7624(3) 0.1790(3) 0.0353(6) Uani 1 1 d . . .
C8 C -0.3941(3) 0.7617(3) 0.1463(3) 0.0395(7) Uani 1 1 d . . .
C9 C -0.4310(3) 0.6680(4) 0.1543(4) 0.0527(9) Uani 1 1 d . . .
H9 H -0.3889 0.6042 0.1834 0.063 Uiso 1 1 calc R . .
C10 C -0.5318(3) 0.6703(4) 0.1183(4) 0.0597(11) Uani 1 1 d . . .
H10 H -0.5547 0.6060 0.1221 0.072 Uiso 1 1 calc R . .
C11 C -0.5639(4) 0.8482(4) 0.0756(5) 0.0695(13) Uani 1 1 d . . .
H11 H -0.6106 0.9115 0.0516 0.083 Uiso 1 1 calc R . .
C12 C -0.4622(3) 0.8552(4) 0.1059(4) 0.0559(10) Uani 1 1 d . . .
H12 H -0.4409 0.9204 0.0992 0.067 Uiso 1 1 calc R . .
C13 C -0.2134(2) 0.8043(2) 0.1125(2) 0.0348(6) Uani 1 1 d . . .
H13 H -0.2351 0.8350 0.0483 0.042 Uiso 1 1 calc R . .
C14 C -0.1097(2) 0.7993(2) 0.1438(2) 0.0296(5) Uani 1 1 d . . .
C15 C -0.0220(2) 0.8345(2) 0.0844(2) 0.0289(5) Uani 1 1 d . . .
C16 C -0.0239(3) 0.8684(3) -0.0169(3) 0.0382(6) Uani 1 1 d . . .
H16 H -0.0851 0.8690 -0.0528 0.046 Uiso 1 1 calc R . .
C17 C 0.1454(3) 0.8966(3) -0.0111(3) 0.0431(7) Uani 1 1 d . . .
H17 H 0.2046 0.9182 -0.0426 0.052 Uiso 1 1 calc R . .
C18 C 0.1503(2) 0.8612(2) 0.0913(3) 0.0356(6) Uani 1 1 d . . .
H18 H 0.2122 0.8594 0.1265 0.043 Uiso 1 1 calc R . .
N21 N 0.1602(2) 0.62055(19) 0.25742(19) 0.0316(5) Uani 1 1 d . . .
C21 C 0.1417(3) 0.5357(3) 0.2207(3) 0.0390(7) Uani 1 1 d . . .
H21 H 0.0755 0.5396 0.1921 0.047 Uiso 1 1 calc R . .
N22 N 0.3136(3) 0.4302(2) 0.2654(3) 0.0523(8) Uani 1 1 d . . .
C22 C 0.2182(3) 0.4406(3) 0.2236(3) 0.0470(8) Uani 1 1 d . . .
H22 H 0.2026 0.3829 0.1958 0.056 Uiso 1 1 calc R . .
N23 N 0.1884(2) 0.79038(18) 0.33166(19) 0.0285(5) Uani 1 1 d . . .
C23 C 0.3323(3) 0.5154(3) 0.3027(3) 0.0450(8) Uani 1 1 d . . .
H23 H 0.3979 0.5102 0.3331 0.054 Uiso 1 1 calc R . .
N24 N -0.0196(3) 1.1315(3) 0.3893(4) 0.0609(10) Uani 1 1 d . . .
C24 C 0.2577(2) 0.6121(2) 0.2984(2) 0.0319(6) Uani 1 1 d . . .
N25 N 0.0072(2) 0.93076(19) 0.3245(2) 0.0325(5) Uani 1 1 d . . .
C25 C 0.2766(2) 0.7097(2) 0.3347(2) 0.0304(6) Uani 1 1 d . . .
N26 N 0.6791(2) 0.8789(3) 0.4923(3) 0.0456(7) Uani 1 1 d . . .
C26 C 0.3740(2) 0.7228(2) 0.3677(2) 0.0335(6) Uani 1 1 d . . .
H26 H 0.4334 0.6661 0.3716 0.040 Uiso 1 1 calc R . .
C27 C 0.3820(2) 0.8220(3) 0.3953(2) 0.0337(6) Uani 1 1 d . . .
C28 C 0.4859(3) 0.8403(3) 0.4282(3) 0.0362(6) Uani 1 1 d . . .
C29 C 0.5439(3) 0.7738(3) 0.5052(3) 0.0424(7) Uani 1 1 d . . .
H29 H 0.5201 0.7142 0.5357 0.051 Uiso 1 1 calc R . .
C30 C 0.6379(3) 0.7974(3) 0.5360(3) 0.0443(8) Uani 1 1 d . . .
H30 H 0.6741 0.7543 0.5899 0.053 Uiso 1 1 calc R . .
C31 C 0.6229(3) 0.9414(3) 0.4170(3) 0.0474(8) Uani 1 1 d . . .
H31 H 0.6506 0.9981 0.3852 0.057 Uiso 1 1 calc R . .
C32 C 0.5263(3) 0.9270(3) 0.3837(3) 0.0411(7) Uani 1 1 d . . .
H32 H 0.4892 0.9742 0.3327 0.049 Uiso 1 1 calc R . .
C33 C 0.2904(3) 0.9046(2) 0.3917(3) 0.0352(6) Uani 1 1 d . . .
H33 H 0.2940 0.9716 0.4093 0.042 Uiso 1 1 calc R . .
C34 C 0.1946(2) 0.8853(2) 0.3618(2) 0.0300(6) Uani 1 1 d . . .
C35 C 0.0909(2) 0.9641(2) 0.3589(2) 0.0321(6) Uani 1 1 d . . .
C36 C 0.0763(3) 1.0645(3) 0.3920(3) 0.0475(8) Uani 1 1 d . . .
H36 H 0.1348 1.0857 0.4165 0.057 Uiso 1 1 calc R . .
C37 C -0.1002(3) 1.0988(3) 0.3516(4) 0.0541(10) Uani 1 1 d . . .
H37 H -0.1673 1.1449 0.3468 0.065 Uiso 1 1 calc R . .
C38 C -0.0878(3) 0.9986(3) 0.3191(3) 0.0420(7) Uani 1 1 d . . .
H38 H -0.1463 0.9786 0.2934 0.050 Uiso 1 1 calc R . .
N40 N 0.6670(4) 0.0761(5) 0.1925(5) 0.0942(18) Uani 1 1 d . . .
C40 C 0.6060(4) 0.1552(5) 0.1917(4) 0.0669(12) Uani 1 1 d . . .
C41 C 0.5274(6) 0.2546(6) 0.1879(7) 0.095(2) Uani 1 1 d . . .
H41A H 0.5202 0.2878 0.1199 0.142 Uiso 1 1 calc R . .
H41B H 0.5501 0.3016 0.2290 0.142 Uiso 1 1 calc R . .
H41C H 0.4594 0.2406 0.2121 0.142 Uiso 1 1 calc R . .
B50 B 0.6744(4) 0.4329(4) 0.3789(4) 0.0564(11) Uani 1 1 d . . .
F51 F 0.6571(9) 0.4863(8) 0.4583(8) 0.248(6) Uani 1 1 d . . .
F52 F 0.5951(5) 0.4465(5) 0.3180(7) 0.201(5) Uani 1 1 d . . .
F53 F 0.7085(4) 0.3264(4) 0.4102(4) 0.1168(16) Uani 1 1 d . . .
F54 F 0.7580(3) 0.4714(3) 0.3287(3) 0.0906(10) Uani 1 1 d . . .
C60 C 0.8315(5) 0.4307(5) 0.1119(4) 0.0720(13) Uani 1 1 d . . .
H60 H 0.7881 0.4468 0.1722 0.086 Uiso 1 1 calc R . .
Cl61 Cl 0.95616(16) 0.34563(13) 0.14933(15) 0.0947(5) Uani 1 1 d . . .
Cl62 Cl 0.85297(19) 0.55058(12) 0.04838(18) 0.1073(6) Uani 1 1 d . . .
Cl63 Cl 0.76141(15) 0.36654(12) 0.03668(14) 0.0876(4) Uani 1 1 d . . .
B80 B 0.2755(4) 0.1280(3) 0.1757(3) 0.0571(11) Uani 1 1 d D . .
F81 F 0.2271(11) 0.0432(8) 0.1752(9) 0.085(3) Uani 0.50 1 d PD A 2
F82 F 0.3616(9) 0.1097(13) 0.1090(10) 0.167(6) Uani 0.50 1 d PD A 2
F83 F 0.3104(12) 0.1296(9) 0.2652(5) 0.113(5) Uani 0.50 1 d PD A 2
F84 F 0.2107(10) 0.2167(5) 0.1370(10) 0.129(6) Uani 0.50 1 d PD A 2
F85 F 0.2015(14) 0.1731(11) 0.2454(13) 0.202(9) Uani 0.50 1 d PD A 1
F86 F 0.2798(10) 0.2125(6) 0.1088(5) 0.096(3) Uani 0.50 1 d PD A 1
F87 F 0.2413(11) 0.0510(7) 0.1373(11) 0.127(7) Uani 0.50 1 d PD A 1
F88 F 0.3685(10) 0.0922(9) 0.2213(13) 0.163(8) Uani 0.50 1 d PD A 1

loop_
_atom_site_aniso_label
_atom_site_aniso_U_11
_atom_site_aniso_U_22
_atom_site_aniso_U_33
_atom_site_aniso_U_23
_atom_site_aniso_U_13
_atom_site_aniso_U_12
Co1 0.0260(2) 0.0250(2) 0.0278(2) -0.00249(16) -0.00717(16) -0.00463(15)
N1 0.0332(12) 0.0286(10) 0.0322(12) -0.0054(9) -0.0084(10) -0.0033(9)
C1 0.0405(16) 0.0368(14) 0.0331(15) -0.0042(12) -0.0124(13) -0.0049(12)
N2 0.0554(18) 0.0529(16) 0.0298(14) 0.0032(12) -0.0013(12) -0.0069(13)
C2 0.059(2) 0.0482(17) 0.0298(15) -0.0018(13) -0.0144(15) -0.0053(15)
N3 0.0268(11) 0.0271(10) 0.0290(11) -0.0039(9) -0.0059(9) -0.0052(8)
C3 0.0404(16) 0.0438(15) 0.0336(15) 0.0004(13) -0.0016(13) -0.0075(13)
N4 0.0504(16) 0.0477(14) 0.0337(14) 0.0025(12) 0.0028(12) -0.0115(12)
C4 0.0291(13) 0.0311(12) 0.0297(14) -0.0033(10) -0.0045(11) -0.0042(10)
N5 0.0279(11) 0.0249(10) 0.0368(13) -0.0039(9) -0.0049(10) -0.0037(8)
C5 0.0310(13) 0.0317(12) 0.0279(13) -0.0029(10) -0.0029(11) -0.0071(10)
N6 0.0314(15) 0.098(3) 0.075(3) -0.012(2) -0.0155(16) -0.0149(17)
C6 0.0306(14) 0.0412(14) 0.0341(15) -0.0029(12) -0.0017(11) -0.0095(11)
C7 0.0283(14) 0.0415(14) 0.0366(16) -0.0042(12) -0.0067(12) -0.0074(11)
C8 0.0267(14) 0.0551(18) 0.0367(16) -0.0042(14) -0.0063(12) -0.0085(12)
C9 0.0354(17) 0.061(2) 0.062(2) -0.0014(18) -0.0098(16) -0.0136(15)
C10 0.0388(19) 0.077(3) 0.070(3) -0.007(2) -0.0070(19) -0.0243(18)
C11 0.0370(19) 0.079(3) 0.086(3) -0.002(3) -0.023(2) 0.0021(19)
C12 0.0377(18) 0.058(2) 0.069(3) -0.0002(19) -0.0191(18) -0.0049(16)
C13 0.0299(14) 0.0404(14) 0.0340(15) -0.0014(12) -0.0099(12) -0.0073(11)
C14 0.0312(13) 0.0294(12) 0.0283(13) -0.0033(10) -0.0076(11) -0.0052(10)
C15 0.0305(13) 0.0267(11) 0.0294(13) -0.0028(10) -0.0051(11) -0.0055(10)
C16 0.0381(15) 0.0428(15) 0.0335(15) -0.0002(12) -0.0048(12) -0.0097(12)
C17 0.0358(16) 0.0447(16) 0.0472(19) -0.0002(14) 0.0065(14) -0.0090(13)
C18 0.0283(13) 0.0365(13) 0.0415(16) -0.0031(12) 0.0002(12) -0.0064(11)
N21 0.0350(12) 0.0280(10) 0.0315(12) -0.0026(9) -0.0052(10) -0.0055(9)
C21 0.0455(17) 0.0365(14) 0.0381(16) -0.0063(12) -0.0068(13) -0.0135(13)
N22 0.0564(18) 0.0309(12) 0.068(2) -0.0147(13) -0.0049(16) 0.0002(12)
C22 0.058(2) 0.0317(14) 0.054(2) -0.0134(14) -0.0003(17) -0.0112(14)
N23 0.0300(11) 0.0268(10) 0.0290(11) -0.0041(9) -0.0067(9) -0.0051(9)
C23 0.0379(16) 0.0334(14) 0.061(2) -0.0092(14) -0.0065(15) 0.0005(12)
N24 0.0499(18) 0.0384(14) 0.094(3) -0.0266(17) -0.0132(19) 0.0042(13)
C24 0.0312(13) 0.0292(12) 0.0340(14) -0.0038(11) -0.0055(11) -0.0026(11)
N25 0.0313(12) 0.0276(10) 0.0377(13) -0.0056(9) -0.0070(10) -0.0020(9)
C25 0.0287(13) 0.0285(12) 0.0333(14) -0.0018(11) -0.0084(11) -0.0040(10)
N26 0.0360(14) 0.0546(16) 0.0504(17) -0.0106(14) -0.0137(13) -0.0139(12)
C26 0.0291(13) 0.0329(13) 0.0378(15) -0.0072(12) -0.0074(11) -0.0020(11)
C27 0.0278(13) 0.0398(14) 0.0351(15) -0.0037(12) -0.0060(11) -0.0098(11)
C28 0.0306(14) 0.0401(14) 0.0398(16) -0.0088(13) -0.0071(12) -0.0081(11)
C29 0.0385(16) 0.0406(15) 0.0487(19) -0.0011(14) -0.0140(14) -0.0096(13)
C30 0.0383(16) 0.0446(16) 0.0500(19) -0.0045(14) -0.0184(15) -0.0061(13)
C31 0.0419(17) 0.0512(18) 0.054(2) -0.0036(16) -0.0085(16) -0.0214(15)
C32 0.0378(16) 0.0461(16) 0.0407(17) 0.0006(14) -0.0103(14) -0.0129(13)
C33 0.0372(15) 0.0307(12) 0.0394(16) -0.0063(11) -0.0099(13) -0.0079(11)
C34 0.0330(14) 0.0248(11) 0.0324(14) -0.0048(10) -0.0080(11) -0.0043(10)
C35 0.0340(14) 0.0274(12) 0.0352(14) -0.0061(11) -0.0078(11) -0.0046(11)
C36 0.0438(18) 0.0344(15) 0.066(2) -0.0179(15) -0.0073(16) -0.0035(13)
C37 0.0409(18) 0.0421(17) 0.074(3) -0.0173(18) -0.0100(18) 0.0096(14)
C38 0.0293(14) 0.0417(15) 0.053(2) -0.0080(14) -0.0104(13) 0.0004(12)
N40 0.071(3) 0.109(4) 0.085(4) 0.020(3) 0.019(3) -0.002(3)
C40 0.054(2) 0.090(3) 0.056(3) -0.005(2) 0.009(2) -0.018(2)
C41 0.083(4) 0.087(4) 0.117(6) -0.032(4) 0.017(4) -0.016(3)
B50 0.048(2) 0.068(3) 0.053(3) 0.001(2) -0.0062(19) -0.013(2)
F51 0.319(12) 0.262(10) 0.245(9) -0.185(9) 0.187(9) -0.193(10)
F52 0.134(5) 0.149(5) 0.322(11) 0.066(6) -0.157(7) -0.059(4)
F53 0.116(3) 0.095(3) 0.129(4) 0.035(3) -0.019(3) -0.021(2)
F54 0.084(2) 0.103(2) 0.085(2) -0.003(2) 0.0159(18) -0.0288(19)
C60 0.087(3) 0.074(3) 0.061(3) -0.028(2) 0.013(3) -0.024(3)
Cl61 0.1067(12) 0.0836(9) 0.0969(11) -0.0303(8) -0.0233(9) -0.0123(8)
Cl62 0.1428(16) 0.0602(7) 0.1249(15) -0.0227(8) 0.0199(12) -0.0320(8)
Cl63 0.1007(10) 0.0758(7) 0.0928(10) -0.0165(7) -0.0177(8) -0.0267(7)
B80 0.069(3) 0.057(2) 0.049(2) 0.001(2) -0.018(2) -0.022(2)
F81 0.115(7) 0.073(5) 0.082(6) -0.003(4) -0.036(5) -0.050(5)
F82 0.142(10) 0.227(16) 0.158(12) -0.081(12) 0.079(9) -0.082(11)
F83 0.215(14) 0.113(8) 0.036(3) 0.009(3) -0.050(5) -0.092(9)
F84 0.155(10) 0.042(3) 0.188(13) -0.026(5) -0.108(10) 0.007(5)
F85 0.233(19) 0.132(11) 0.235(19) -0.018(12) 0.132(16) -0.050(11)
F86 0.170(10) 0.071(4) 0.044(3) 0.014(3) -0.038(5) -0.024(6)
F87 0.157(12) 0.055(4) 0.168(15) -0.032(6) -0.117(11) 0.009(5)
F88 0.150(11) 0.109(8) 0.236(18) 0.058(10) -0.152(13) -0.055(8)

loop_
_atom_type_symbol
_atom_type_description
_atom_type_scat_dispersion_real
_atom_type_scat_dispersion_imag
_atom_type_scat_source
C C 0.0181 0.0091 'International Tables Vol C Tables 4.2.6.8 and 6.1.1.4'
H H 0.0000 0.0000 'International Tables Vol C Tables 4.2.6.8 and 6.1.1.4'
B B 0.0090 0.0039 'International Tables Vol C Tables 4.2.6.8 and 6.1.1.4'
N N 0.0311 0.0180 'International Tables Vol C Tables 4.2.6.8 and 6.1.1.4'
F F 0.0727 0.0534 'International Tables Vol C Tables 4.2.6.8 and 6.1.1.4'
Cl Cl 0.3639 0.7018 'International Tables Vol C Tables 4.2.6.8 and 6.1.1.4'
Co Co -2.3653 3.6143 'International Tables Vol C Tables 4.2.6.8 and 6.1.1.4'

loop_
_geom_angle_atom_site_label_1
_geom_angle_atom_site_label_2
_geom_angle_atom_site_label_3
_geom_angle
N3 Co1 N23 177.08(10)
N3 Co1 N1 81.15(11)
N23 Co1 N1 98.47(11)
N3 Co1 N5 80.76(11)
N23 Co1 N5 99.71(10)
N1 Co1 N5 161.76(11)
N3 Co1 N25 97.82(10)
N23 Co1 N25 79.31(10)
N1 Co1 N25 94.56(10)
N5 Co1 N25 90.20(10)
N3 Co1 N21 103.90(10)
N23 Co1 N21 78.99(10)
N1 Co1 N21 90.16(10)
N5 Co1 N21 91.90(9)
N25 Co1 N21 158.24(10)
C1 N1 C4 117.0(3)
C1 N1 Co1 129.2(2)
C4 N1 Co1 113.7(2)
N1 C1 C2 120.4(3)
N1 C1 H1 119.8
C2 C1 H1 119.8
C2 N2 C3 115.9(3)
N2 C2 C1 123.3(3)
N2 C2 H2 118.3
C1 C2 H2 118.3
C14 N3 C5 120.9(3)
C14 N3 Co1 119.4(2)
C5 N3 Co1 119.4(2)
N2 C3 C4 122.3(3)
N2 C3 H3 118.9
C4 C3 H3 118.9
C17 N4 C16 116.5(3)
N1 C4 C3 121.1(3)
N1 C4 C5 113.6(3)
C3 C4 C5 125.3(3)
C18 N5 C15 117.8(3)
C18 N5 Co1 128.4(2)
C15 N5 Co1 113.7(2)
N3 C5 C6 121.3(3)
N3 C5 C4 111.8(3)
C6 C5 C4 126.9(3)
C11 N6 C10 116.4(4)
C5 C6 C7 118.4(3)
C5 C6 H6 120.8
C7 C6 H6 120.8
C13 C7 C6 119.8(3)
C13 C7 C8 120.0(3)
C6 C7 C8 120.1(3)
C9 C8 C12 118.0(3)
C9 C8 C7 121.0(3)
C12 C8 C7 121.1(3)
C8 C9 C10 118.9(4)
C8 C9 H9 120.5
C10 C9 H9 120.5
N6 C10 C9 124.1(4)
N6 C10 H10 118.0
C9 C10 H10 118.0
N6 C11 C12 124.6(4)
N6 C11 H11 117.7
C12 C11 H11 117.7
C8 C12 C11 117.9(4)
C8 C12 H12 121.0
C11 C12 H12 121.0
C14 C13 C7 118.6(3)
C14 C13 H13 120.7
C7 C13 H13 120.7
N3 C14 C13 120.9(3)
N3 C14 C15 111.9(2)
C13 C14 C15 127.2(3)
N5 C15 C16 120.5(3)
N5 C15 C14 113.6(3)
C16 C15 C14 125.9(3)
N4 C16 C15 122.3(3)
N4 C16 H16 118.8
C15 C16 H16 118.8
N4 C17 C18 122.6(3)
N4 C17 H17 118.7
C18 C17 H17 118.7
N5 C18 C17 120.3(3)
N5 C18 H18 119.8
C17 C18 H18 119.8
C21 N21 C24 117.5(3)
C21 N21 Co1 131.4(2)
C24 N21 Co1 110.67(19)
N21 C21 C22 121.9(3)
N21 C21 H21 119.0
C22 C21 H21 119.0
C23 N22 C22 116.8(3)
N22 C22 C21 121.4(3)
N22 C22 H22 119.3
C21 C22 H22 119.3
C34 N23 C25 119.8(2)
C34 N23 Co1 119.87(19)
C25 N23 Co1 120.3(2)
N22 C23 C24 122.6(3)
N22 C23 H23 118.7
C24 C23 H23 118.7
C37 N24 C36 117.1(3)
N21 C24 C23 119.7(3)
N21 C24 C25 115.7(2)
C23 C24 C25 124.6(3)
C38 N25 C35 118.0(3)
C38 N25 Co1 130.5(2)
C35 N25 Co1 111.50(19)
N23 C25 C26 121.2(3)
N23 C25 C24 113.6(2)
C26 C25 C24 125.3(3)
C30 N26 C31 116.7(3)
C25 C26 C27 119.3(3)
C25 C26 H26 120.4
C27 C26 H26 120.4
C26 C27 C33 118.9(3)
C26 C27 C28 120.9(3)
C33 C27 C28 120.1(3)
C29 C28 C32 118.0(3)
C29 C28 C27 121.5(3)
C32 C28 C27 120.4(3)
C30 C29 C28 119.1(3)
C30 C29 H29 120.4
C28 C29 H29 120.4
N26 C30 C29 123.4(3)
N26 C30 H30 118.3
C29 C30 H30 118.3
N26 C31 C32 124.1(3)
N26 C31 H31 117.9
C32 C31 H31 117.9
C31 C32 C28 118.6(3)
C31 C32 H32 120.7
C28 C32 H32 120.7
C34 C33 C27 119.0(3)
C34 C33 H33 120.5
C27 C33 H33 120.5
N23 C34 C33 121.6(3)
N23 C34 C35 113.9(3)
C33 C34 C35 124.5(3)
N25 C35 C36 120.5(3)
N25 C35 C34 115.3(2)
C36 C35 C34 124.2(3)
N24 C36 C35 121.5(3)
N24 C36 H36 119.2
C35 C36 H36 119.2
N24 C37 C38 122.3(3)
N24 C37 H37 118.8
C38 C37 H37 118.8
N25 C38 C37 120.5(3)
N25 C38 H38 119.8
C37 C38 H38 119.8
N40 C40 C41 178.2(8)
C40 C41 H41A 109.5
C40 C41 H41B 109.5
H41A C41 H41B 109.5
C40 C41 H41C 109.5
H41A C41 H41C 109.5
H41B C41 H41C 109.5
F52 B50 F51 116.5(8)
F52 B50 F53 109.8(6)
F51 B50 F53 108.9(7)
F52 B50 F54 108.7(6)
F51 B50 F54 103.4(5)
F53 B50 F54 109.3(5)
Cl62 C60 Cl63 110.7(3)
Cl62 C60 Cl61 110.1(3)
Cl63 C60 Cl61 110.5(3)
Cl62 C60 H60 108.5
Cl63 C60 H60 108.5
Cl61 C60 H60 108.5
F83 B80 F84 115.9(7)
F83 B80 F88 45.0(8)
F84 B80 F88 142.5(7)
F83 B80 F87 129.6(8)
F84 B80 F87 103.8(7)
F88 B80 F87 112.2(7)
F83 B80 F86 117.0(6)
F84 B80 F86 41.4(6)
F88 B80 F86 110.7(7)
F87 B80 F86 113.2(7)
F83 B80 F81 109.6(6)
F84 B80 F81 109.8(7)
F88 B80 F81 107.5(8)
F87 B80 F81 23.1(9)
F86 B80 F81 132.7(7)
F83 B80 F85 62.8(9)
F84 B80 F85 67.6(9)
F88 B80 F85 107.8(9)
F87 B80 F85 110.4(9)
F86 B80 F85 102.0(7)
F81 B80 F85 91.7(10)
F83 B80 F82 109.8(8)
F84 B80 F82 105.8(8)
F88 B80 F82 67.2(9)
F87 B80 F82 86.4(10)
F86 B80 F82 66.6(8)
F81 B80 F82 105.5(8)
F85 B80 F82 162.9(9)

loop_
_geom_bond_atom_site_label_1
_geom_bond_atom_site_label_2
_geom_bond_distance
Co1 N3 1.877(2)
Co1 N23 1.923(2)
Co1 N1 1.999(3)
Co1 N5 2.006(3)
Co1 N25 2.149(2)
Co1 N21 2.159(2)
N1 C1 1.333(4)
N1 C4 1.362(4)
C1 C2 1.390(5)
C1 H1 0.9300
N2 C2 1.325(6)
N2 C3 1.341(5)
C2 H2 0.9300
N3 C14 1.346(4)
N3 C5 1.351(4)
C3 C4 1.374(5)
C3 H3 0.9300
N4 C17 1.329(5)
N4 C16 1.341(5)
C4 C5 1.472(4)
N5 C18 1.331(4)
N5 C15 1.357(4)
C5 C6 1.378(4)
N6 C11 1.312(7)
N6 C10 1.329(7)
C6 C7 1.403(4)
C6 H6 0.9300
C7 C13 1.394(5)
C7 C8 1.485(4)
C8 C9 1.378(6)
C8 C12 1.388(5)
C9 C10 1.383(5)
C9 H9 0.9300
C10 H10 0.9300
C11 C12 1.397(6)
C11 H11 0.9300
C12 H12 0.9300
C13 C14 1.388(4)
C13 H13 0.9300
C14 C15 1.469(4)
C15 C16 1.378(4)
C16 H16 0.9300
C17 C18 1.396(5)
C17 H17 0.9300
C18 H18 0.9300
N21 C21 1.317(4)
N21 C24 1.357(4)
C21 C22 1.388(5)
C21 H21 0.9300
N22 C23 1.327(5)
N22 C22 1.331(6)
C22 H22 0.9300
N23 C34 1.350(4)
N23 C25 1.354(4)
C23 C24 1.390(4)
C23 H23 0.9300
N24 C37 1.328(6)
N24 C36 1.335(5)
C24 C25 1.468(4)
N25 C38 1.331(4)
N25 C35 1.348(4)
C25 C26 1.384(4)
N26 C30 1.337(5)
N26 C31 1.340(5)
C26 C27 1.395(4)
C26 H26 0.9300
C27 C33 1.397(4)
C27 C28 1.485(4)
C28 C29 1.387(5)
C28 C32 1.391(5)
C29 C30 1.387(5)
C29 H29 0.9300
C30 H30 0.9300
C31 C32 1.381(5)
C31 H31 0.9300
C32 H32 0.9300
C33 C34 1.381(4)
C33 H33 0.9300
C34 C35 1.481(4)
C35 C36 1.388(4)
C36 H36 0.9300
C37 C38 1.384(5)
C37 H37 0.9300
C38 H38 0.9300
N40 C40 1.139(8)
C40 C41 1.442(9)
C41 H41A 0.9600
C41 H41B 0.9600
C41 H41C 0.9600
B50 F52 1.294(7)
B50 F51 1.321(9)
B50 F53 1.364(7)
B50 F54 1.389(7)
C60 Cl62 1.743(6)
C60 Cl63 1.756(6)
C60 Cl61 1.777(6)
C60 H60 0.9800
B80 F83 1.301(6)
B80 F84 1.319(7)
B80 F88 1.321(7)
B80 F87 1.327(8)
B80 F86 1.335(7)
B80 F81 1.365(7)
B80 F85 1.389(8)
B80 F82 1.388(8)

loop_
_geom_torsion_atom_site_label_1
_geom_torsion_atom_site_label_2
_geom_torsion_atom_site_label_3
_geom_torsion_atom_site_label_4
_geom_torsion
N3 Co1 N1 C1 176.8(3)
N23 Co1 N1 C1 -6.1(3)
N5 Co1 N1 C1 169.3(3)
N25 Co1 N1 C1 -86.0(3)
N21 Co1 N1 C1 72.8(3)
N3 Co1 N1 C4 1.33(19)
N23 Co1 N1 C4 178.40(19)
N5 Co1 N1 C4 -6.1(4)
N25 Co1 N1 C4 98.6(2)
N21 Co1 N1 C4 -102.7(2)
C4 N1 C1 C2 0.7(4)
Co1 N1 C1 C2 -174.7(2)
C3 N2 C2 C1 -1.3(5)
N1 C1 C2 N2 1.1(5)
N23 Co1 N3 C14 93(2)
N1 Co1 N3 C14 176.2(2)
N5 Co1 N3 C14 -6.2(2)
N25 Co1 N3 C14 82.8(2)
N21 Co1 N3 C14 -95.8(2)
N23 Co1 N3 C5 -81(2)
N1 Co1 N3 C5 2.3(2)
N5 Co1 N3 C5 179.9(2)
N25 Co1 N3 C5 -91.1(2)
N21 Co1 N3 C5 90.3(2)
C2 N2 C3 C4 -0.3(5)
C1 N1 C4 C3 -2.1(4)
Co1 N1 C4 C3 173.9(2)
C1 N1 C4 C5 179.6(2)
Co1 N1 C4 C5 -4.3(3)
N2 C3 C4 N1 2.0(5)
N2 C3 C4 C5 -180.0(3)
N3 Co1 N5 C18 -176.0(3)
N23 Co1 N5 C18 6.9(3)
N1 Co1 N5 C18 -168.6(3)
N25 Co1 N5 C18 86.1(3)
N21 Co1 N5 C18 -72.3(3)
N3 Co1 N5 C15 1.67(18)
N23 Co1 N5 C15 -175.41(18)
N1 Co1 N5 C15 9.1(4)
N25 Co1 N5 C15 -96.22(19)
N21 Co1 N5 C15 105.44(19)
C14 N3 C5 C6 -0.6(4)
Co1 N3 C5 C6 173.2(2)
C14 N3 C5 C4 -178.9(2)
Co1 N3 C5 C4 -5.1(3)
N1 C4 C5 N3 6.0(3)
C3 C4 C5 N3 -172.2(3)
N1 C4 C5 C6 -172.2(3)
C3 C4 C5 C6 9.6(5)
N3 C5 C6 C7 -1.4(4)
C4 C5 C6 C7 176.7(3)
C5 C6 C7 C13 1.4(5)
C5 C6 C7 C8 178.9(3)
C13 C7 C8 C9 124.8(4)
C6 C7 C8 C9 -52.6(5)
C13 C7 C8 C12 -54.6(5)
C6 C7 C8 C12 128.0(4)
C12 C8 C9 C10 2.6(7)
C7 C8 C9 C10 -176.8(4)
C11 N6 C10 C9 -0.9(8)
C8 C9 C10 N6 -2.2(8)
C10 N6 C11 C12 3.5(9)
C9 C8 C12 C11 -0.2(7)
C7 C8 C12 C11 179.2(4)
N6 C11 C12 C8 -3.1(9)
C6 C7 C13 C14 0.4(5)
C8 C7 C13 C14 -177.0(3)
C5 N3 C14 C13 2.5(4)
Co1 N3 C14 C13 -171.3(2)
C5 N3 C14 C15 -177.2(2)
Co1 N3 C14 C15 9.0(3)
C7 C13 C14 N3 -2.4(4)
C7 C13 C14 C15 177.3(3)
C18 N5 C15 C16 1.2(4)
Co1 N5 C15 C16 -176.8(2)
C18 N5 C15 C14 -179.5(2)
Co1 N5 C15 C14 2.5(3)
N3 C14 C15 N5 -7.1(3)
C13 C14 C15 N5 173.2(3)
N3 C14 C15 C16 172.2(3)
C13 C14 C15 C16 -7.5(5)
C17 N4 C16 C15 1.1(5)
N5 C15 C16 N4 -1.6(5)
C14 C15 C16 N4 179.2(3)
C16 N4 C17 C18 -0.2(5)
C15 N5 C18 C17 -0.3(4)
Co1 N5 C18 C17 177.4(2)
N4 C17 C18 N5 -0.2(5)
N3 Co1 N21 C21 -0.7(3)
N23 Co1 N21 C21 178.8(3)
N1 Co1 N21 C21 80.2(3)
N5 Co1 N21 C21 -81.7(3)
N25 Co1 N21 C21 -177.0(3)
N3 Co1 N21 C24 -172.2(2)
N23 Co1 N21 C24 7.3(2)
N1 Co1 N21 C24 -91.3(2)
N5 Co1 N21 C24 106.9(2)
N25 Co1 N21 C24 11.5(4)
C24 N21 C21 C22 0.2(5)
Co1 N21 C21 C22 -170.8(3)
C23 N22 C22 C21 -0.8(6)
N21 C21 C22 N22 1.1(6)
N3 Co1 N23 C34 -14(2)
N1 Co1 N23 C34 -96.3(2)
N5 Co1 N23 C34 85.2(2)
N25 Co1 N23 C34 -3.2(2)
N21 Co1 N23 C34 175.2(3)
N3 Co1 N23 C25 167(2)
N1 Co1 N23 C25 84.7(2)
N5 Co1 N23 C25 -93.9(2)
N25 Co1 N23 C25 177.8(3)
N21 Co1 N23 C25 -3.8(2)
C22 N22 C23 C24 -0.8(6)
C21 N21 C24 C23 -1.7(5)
Co1 N21 C24 C23 171.1(3)
C21 N21 C24 C25 177.6(3)
Co1 N21 C24 C25 -9.6(3)
N22 C23 C24 N21 2.1(6)
N22 C23 C24 C25 -177.1(4)
N3 Co1 N25 C38 -0.3(3)
N23 Co1 N25 C38 -179.8(3)
N1 Co1 N25 C38 -82.0(3)
N5 Co1 N25 C38 80.4(3)
N21 Co1 N25 C38 176.0(3)
N3 Co1 N25 C35 -178.5(2)
N23 Co1 N25 C35 2.0(2)
N1 Co1 N25 C35 99.8(2)
N5 Co1 N25 C35 -97.8(2)
N21 Co1 N25 C35 -2.2(4)
C34 N23 C25 C26 -0.3(5)
Co1 N23 C25 C26 178.7(2)
C34 N23 C25 C24 -179.3(3)
Co1 N23 C25 C24 -0.2(4)
N21 C24 C25 N23 7.1(4)
C23 C24 C25 N23 -173.7(3)
N21 C24 C25 C26 -171.8(3)
C23 C24 C25 C26 7.4(5)
N23 C25 C26 C27 -2.2(5)
C24 C25 C26 C27 176.7(3)
C25 C26 C27 C33 2.0(5)
C25 C26 C27 C28 -178.1(3)
C26 C27 C28 C29 -53.8(5)
C33 C27 C28 C29 126.1(4)
C26 C27 C28 C32 127.9(4)
C33 C27 C28 C32 -52.2(5)
C32 C28 C29 C30 1.3(5)
C27 C28 C29 C30 -177.0(3)
C31 N26 C30 C29 2.1(6)
C28 C29 C30 N26 -3.1(6)
C30 N26 C31 C32 0.7(6)
N26 C31 C32 C28 -2.3(6)
C29 C28 C32 C31 1.2(5)
C27 C28 C32 C31 179.6(3)
C26 C27 C33 C34 0.5(5)
C28 C27 C33 C34 -179.4(3)
C25 N23 C34 C33 3.0(5)
Co1 N23 C34 C33 -176.1(2)
C25 N23 C34 C35 -177.3(3)
Co1 N23 C34 C35 3.7(4)
C27 C33 C34 N23 -3.0(5)
C27 C33 C34 C35 177.2(3)
C38 N25 C35 C36 3.0(5)
Co1 N25 C35 C36 -178.6(3)
C38 N25 C35 C34 -179.2(3)
Co1 N25 C35 C34 -0.7(3)
N23 C34 C35 N25 -1.7(4)
C33 C34 C35 N25 178.1(3)
N23 C34 C35 C36 176.1(3)
C33 C34 C35 C36 -4.2(5)
C37 N24 C36 C35 -1.5(7)
N25 C35 C36 N24 -1.1(6)
C34 C35 C36 N24 -178.7(4)
C36 N24 C37 C38 2.2(8)
C35 N25 C38 C37 -2.3(6)
Co1 N25 C38 C37 179.5(3)
N24 C37 C38 N25 -0.3(7)
